data_2216034
loop_
_publ_author_name
'Ming-Jin Xie'
'Yao Yu'
'Wei-Ping Liu'
'Shu-Qian Hou'
'Xizhu Chen'

_publ_section_title
<i>cis</i>-(3-Hydroxycyclobutane-1,1-dicarboxylato-\k^2^<i>O</i>,<i>O</i>')bis(2-methylpyridine-\k<i>N</i>)platinum(II)
_journal_coeditor_code KP2138
_journal_issue 11
_journal_name_full 'Acta Crystallographica Section E'
_journal_page_first m2728
_journal_page_last m2728
_journal_paper_doi 10.1107/S1600536807049513
_journal_volume 63
_journal_year 2007
_chemical_formula_iupac '[Pt (C6 H6 O4) (C6 H7 N)2]'
_chemical_formula_moiety 'C18 H20 N2 O5 Pt'
_chemical_formula_sum 'C18 H20 N2 O5 Pt'
_chemical_formula_weight 539.45
_chemical_name_systematic
;
cis-(3-Hydroxycyclobutane-1,1-dicarboxylato-\k^2^O,O')bis(2-methylpyridine-
\kN)platinum(II)
;
_space_group_IT_number 19
_symmetry_cell_setting orthorhombic
_symmetry_space_group_name_Hall 'P 2ac 2ab'
_symmetry_space_group_name_H-M 'P 21 21 21'
_atom_sites_solution_hydrogens geom
_atom_sites_solution_primary direct
_atom_sites_solution_secondary difmap
_cell_angle_alpha 90.00
_cell_angle_beta 90.00
_cell_angle_gamma 90.00
_cell_formula_units_Z 4
_cell_length_a 9.5157(7)
_cell_length_b 13.1417(9)
_cell_length_c 15.2884(11)
_cell_measurement_reflns_used 4511
_cell_measurement_temperature 298(2)
_cell_measurement_theta_max 28.33
_cell_measurement_theta_min 2.04
_cell_volume 1911.9(2)
_computing_cell_refinement 'SAINT (Bruker, 2004)'
_computing_data_collection 'APEX2 (Bruker, 2004)'
_computing_data_reduction 'SAINT (Bruker, 2004)'
_computing_molecular_graphics 'SHELXTL (Sheldrick, 2000)'
_computing_publication_material 'SHELXTL (Sheldrick, 2000)'
_computing_structure_refinement 'SHELXL97 (Sheldrick, 1997)'
_computing_structure_solution 'SHELXS97 (Sheldrick, 1997)'
_diffrn_ambient_temperature 298(2)
_diffrn_measured_fraction_theta_full 0.984
_diffrn_measured_fraction_theta_max 0.974
_diffrn_measurement_device_type 'Bruker SMART APEXII CCD area-detector'
_diffrn_measurement_method '\f and \w'
_diffrn_radiation_monochromator graphite
_diffrn_radiation_source 'fine-focus sealed tube'
_diffrn_radiation_type MoK\a
_diffrn_radiation_wavelength 0.71073
_diffrn_reflns_av_R_equivalents 0.0535
_diffrn_reflns_av_sigmaI/netI 0.0519
_diffrn_reflns_limit_h_max 12
_diffrn_reflns_limit_h_min -12
_diffrn_reflns_limit_k_max 16
_diffrn_reflns_limit_k_min -17
_diffrn_reflns_limit_l_max 20
_diffrn_reflns_limit_l_min -20
_diffrn_reflns_number 16189
_diffrn_reflns_theta_full 28.33
_diffrn_reflns_theta_max 28.33
_diffrn_reflns_theta_min 2.04
_exptl_absorpt_coefficient_mu 7.369
_exptl_absorpt_correction_T_max 0.3672
_exptl_absorpt_correction_T_min 0.2708
_exptl_absorpt_correction_type numerical
_exptl_absorpt_process_details '(APEX2; Bruker, 2004)'
_exptl_crystal_colour colourless
_exptl_crystal_density_diffrn 1.874
_exptl_crystal_density_method 'not measured'
_exptl_crystal_description block
_exptl_crystal_F_000 1040
_exptl_crystal_size_max 0.24
_exptl_crystal_size_mid 0.22
_exptl_crystal_size_min 0.17
_refine_diff_density_max 4.964
_refine_diff_density_min -2.216
_refine_ls_abs_structure_details 'Flack (1983), with how many Friedel pairs?'
_refine_ls_abs_structure_Flack 0.03(2)
_refine_ls_extinction_method none
_refine_ls_goodness_of_fit_ref 1.098
_refine_ls_hydrogen_treatment constr
_refine_ls_matrix_type full
_refine_ls_number_parameters 238
_refine_ls_number_reflns 4511
_refine_ls_number_restraints 0
_refine_ls_restrained_S_all 1.098
_refine_ls_R_factor_all 0.0600
_refine_ls_R_factor_gt 0.0529
_refine_ls_shift/su_max 0.002
_refine_ls_shift/su_mean 0.000
_refine_ls_structure_factor_coef Fsqd
_refine_ls_weighting_details 'calc w = 1/[\s^2^(Fo^2^)+(0.1024P)^2^] where P=(Fo^2^+2Fc^2^)/3'
_refine_ls_weighting_scheme calc
_refine_ls_wR_factor_gt 0.1455
_refine_ls_wR_factor_ref 0.1505
_reflns_number_gt 3991
_reflns_number_total 4511
_reflns_threshold_expression I>2\s(I)
_cod_data_source_file kp2138.cif
_cod_data_source_block I
_cod_original_sg_symbol_Hall P2ac2ab
_cod_original_sg_symbol_H-M 'P21 21 21'
_cod_database_code 2216034
_cod_database_fobs_code 2216034

loop_
_symmetry_equiv_pos_as_xyz
'x, y, z'
'-x+1/2, -y, z+1/2'
'-x, y+1/2, -z+1/2'
'x+1/2, -y+1/2, -z'

loop_
_atom_site_type_symbol
_atom_site_label
_atom_site_fract_x
_atom_site_fract_y
_atom_site_fract_z
_atom_site_U_iso_or_equiv
_atom_site_adp_type
_atom_site_calc_flag
_atom_site_refinement_flags
_atom_site_occupancy
Pt Pt1 0.11187(4) 0.91536(3) 0.94090(2) 0.03526(14) Uani d . 1
N N1 0.2783(10) 0.9230(10) 0.8607(6) 0.048(2) Uani d . 1
N N2 0.2200(10) 0.8622(7) 1.0440(6) 0.0370(19) Uani d . 1
O O1 -0.0012(9) 0.9638(7) 0.8395(5) 0.0448(19) Uani d . 1
O O2 -0.0581(9) 0.9143(8) 1.0179(6) 0.0482(19) Uani d . 1
O O3 -0.2424(12) 1.0008(9) 1.0680(8) 0.073(3) Uani d . 1
O O4 -0.1914(11) 1.0397(9) 0.7953(6) 0.063(3) Uani d . 1
O O5 -0.1137(19) 1.3303(7) 0.9751(9) 0.086(4) Uani d . 1
H H5 -0.1290 1.3371 0.9226 0.104 Uiso calc R 1
C C1 0.3516(16) 1.0153(14) 0.8581(11) 0.066(4) Uani d . 1
H H1 0.3235 1.0688 0.8939 0.079 Uiso calc R 1
C C2 0.4629(17) 1.0274(15) 0.8039(12) 0.073(5) Uani d . 1
H H2 0.5208 1.0841 0.8092 0.087 Uiso calc R 1
C C3 0.4895(19) 0.9557(18) 0.7413(14) 0.085(6) Uani d . 1
H H3 0.5567 0.9695 0.6988 0.103 Uiso calc R 1
C C4 0.4248(17) 0.8695(16) 0.7389(10) 0.073(5) Uani d . 1
H H4 0.4459 0.8217 0.6960 0.088 Uiso calc R 1
C C5 0.3196(16) 0.8488(11) 0.8039(9) 0.057(3) Uani d . 1
C C6 0.249(2) 0.7510(17) 0.8104(16) 0.123(10) Uani d . 1
H H6A 0.2251 0.7379 0.8704 0.185 Uiso calc R 1
H H6B 0.3105 0.6983 0.7895 0.185 Uiso calc R 1
H H6C 0.1651 0.7520 0.7757 0.185 Uiso calc R 1
C C7 0.3179(18) 0.9235(11) 1.0828(10) 0.064(4) Uani d . 1
H H7 0.3370 0.9855 1.0560 0.077 Uiso calc R 1
C C8 0.388(2) 0.9018(15) 1.1558(13) 0.093(7) Uani d . 1
H H8 0.4519 0.9479 1.1795 0.111 Uiso calc R 1
C C9 0.3624(18) 0.8037(12) 1.1973(13) 0.077(5) Uani d . 1
H H9 0.4081 0.7839 1.2483 0.092 Uiso calc R 1
C C10 0.2683(16) 0.7436(11) 1.1568(10) 0.061(3) Uani d . 1
H H10 0.2503 0.6800 1.1810 0.073 Uiso calc R 1
C C11 0.1944(12) 0.7709(8) 1.0794(7) 0.039(2) Uani d . 1
C C12 0.0894(18) 0.6987(9) 1.0333(10) 0.065(4) Uani d . 1
H H12A -0.0046 0.7235 1.0416 0.098 Uiso calc R 1
H H12B 0.0974 0.6317 1.0578 0.098 Uiso calc R 1
H H12C 0.1101 0.6962 0.9719 0.098 Uiso calc R 1
C C13 -0.1430(12) 0.9925(10) 1.0153(7) 0.042(3) Uani d . 1
C C14 -0.1268(10) 1.0706(7) 0.9431(7) 0.036(2) Uani d . 1
C C15 -0.2338(13) 1.1622(9) 0.9461(9) 0.047(3) Uani d . 1
H H15A -0.2537 1.1920 0.8893 0.057 Uiso calc R 1
H H15B -0.3198 1.1475 0.9777 0.057 Uiso calc R 1
C C16 -0.1254(17) 1.2203(9) 0.9991(10) 0.059(4) Uani d . 1
H H16 -0.1411 1.2118 1.0621 0.070 Uiso calc R 1
C C17 -0.0093(13) 1.1523(8) 0.9672(9) 0.044(3) Uani d . 1
H H17A 0.0549 1.1303 1.0127 0.053 Uiso calc R 1
H H17B 0.0412 1.1789 0.9170 0.053 Uiso calc R 1
C C18 -0.1097(14) 1.0224(8) 0.8538(7) 0.039(2) Uani d . 1

loop_
_atom_site_aniso_label
_atom_site_aniso_U_11
_atom_site_aniso_U_22
_atom_site_aniso_U_33
_atom_site_aniso_U_12
_atom_site_aniso_U_13
_atom_site_aniso_U_23
Pt1 0.0451(2) 0.02367(19) 0.0370(2) 0.00148(15) 0.00061(16) -0.00037(16)
N1 0.045(5) 0.059(7) 0.041(5) 0.008(5) 0.002(4) 0.006(6)
N2 0.041(5) 0.027(4) 0.043(5) -0.001(3) -0.004(4) 0.001(4)
O1 0.052(5) 0.052(5) 0.030(4) 0.010(4) -0.003(3) -0.004(3)
O2 0.049(4) 0.042(4) 0.053(5) 0.006(4) 0.011(4) 0.016(5)
O3 0.075(6) 0.060(6) 0.085(7) 0.011(5) 0.044(6) 0.015(6)
O4 0.072(7) 0.065(6) 0.052(5) 0.014(5) -0.012(5) -0.002(5)
O5 0.131(11) 0.029(5) 0.099(8) 0.010(6) 0.038(9) -0.013(5)
C1 0.061(9) 0.069(10) 0.068(9) -0.014(7) 0.006(7) -0.009(8)
C2 0.057(9) 0.078(11) 0.083(12) -0.016(8) 0.007(8) 0.006(9)
C3 0.055(9) 0.110(15) 0.091(13) -0.001(10) 0.033(9) 0.028(11)
C4 0.067(10) 0.100(13) 0.052(8) -0.010(9) 0.011(7) -0.011(8)
C5 0.066(8) 0.050(8) 0.055(7) -0.006(6) -0.002(6) -0.014(6)
C6 0.134(18) 0.085(14) 0.15(2) -0.036(14) 0.093(17) -0.066(15)
C7 0.098(11) 0.034(7) 0.061(8) 0.002(7) -0.016(7) 0.002(6)
C8 0.097(13) 0.086(13) 0.096(13) -0.040(11) -0.057(11) 0.042(10)
C9 0.087(12) 0.045(8) 0.099(12) -0.009(7) -0.029(10) 0.016(8)
C10 0.086(9) 0.026(6) 0.070(9) 0.010(6) -0.003(7) 0.007(6)
C11 0.055(7) 0.024(5) 0.036(5) 0.005(4) -0.002(4) 0.005(4)
C12 0.101(12) 0.018(5) 0.077(9) -0.003(6) 0.000(8) 0.005(5)
C13 0.045(7) 0.043(6) 0.037(6) 0.004(5) 0.005(5) 0.005(5)
C14 0.038(5) 0.026(5) 0.042(5) 0.001(4) 0.007(4) -0.003(4)
C15 0.048(6) 0.039(6) 0.055(7) 0.013(5) 0.000(6) 0.011(6)
C16 0.083(11) 0.034(7) 0.059(7) 0.005(6) 0.014(8) -0.009(6)
C17 0.049(6) 0.021(5) 0.063(8) -0.013(4) 0.007(5) 0.003(5)
C18 0.050(6) 0.028(5) 0.040(5) -0.001(5) -0.006(5) 0.002(4)

loop_
_atom_type_symbol
_atom_type_description
_atom_type_scat_dispersion_real
_atom_type_scat_dispersion_imag
_atom_type_scat_source
C C 0.0033 0.0016 'International Tables Vol C Tables 4.2.6.8 and 6.1.1.4'
H H 0.0000 0.0000 'International Tables Vol C Tables 4.2.6.8 and 6.1.1.4'
N N 0.0061 0.0033 'International Tables Vol C Tables 4.2.6.8 and 6.1.1.4'
O O 0.0106 0.0060 'International Tables Vol C Tables 4.2.6.8 and 6.1.1.4'
Pt Pt -1.7033 8.3905 'International Tables Vol C Tables 4.2.6.8 and 6.1.1.4'

loop_
_geom_angle_atom_site_label_1
_geom_angle_atom_site_label_2
_geom_angle_atom_site_label_3
_geom_angle
_geom_angle_publ_flag
O1 Pt1 O2 91.4(4) y
O1 Pt1 N1 86.3(4) y
O2 Pt1 N1 177.0(5) y
O1 Pt1 N2 177.7(4) y
O2 Pt1 N2 87.1(4) y
N1 Pt1 N2 95.3(4) y
C5 N1 C1 117.3(12) ?
C5 N1 Pt1 125.5(10) ?
C1 N1 Pt1 117.0(10) ?
C11 N2 C7 118.4(10) ?
C11 N2 Pt1 122.5(8) ?
C7 N2 Pt1 119.0(8) ?
C18 O1 Pt1 119.0(7) ?
C13 O2 Pt1 118.4(7) ?
C16 O5 H5 109.5 ?
C2 C1 N1 120.6(16) ?
C2 C1 H1 119.7 ?
N1 C1 H1 119.7 ?
C1 C2 C3 119.5(17) ?
C1 C2 H2 120.3 ?
C3 C2 H2 120.3 ?
C4 C3 C2 122.5(16) ?
C4 C3 H3 118.8 ?
C2 C3 H3 118.8 ?
C3 C4 C5 118.6(16) ?
C3 C4 H4 120.7 ?
C5 C4 H4 120.7 ?
N1 C5 C4 120.4(14) ?
N1 C5 C6 117.1(13) ?
C4 C5 C6 122.4(14) ?
C5 C6 H6A 109.5 ?
C5 C6 H6B 109.5 ?
H6A C6 H6B 109.5 ?
C5 C6 H6C 109.5 ?
H6A C6 H6C 109.5 ?
H6B C6 H6C 109.5 ?
C8 C7 N2 125.5(14) ?
C8 C7 H7 117.3 ?
N2 C7 H7 117.3 ?
C7 C8 C9 117.9(16) ?
C7 C8 H8 121.0 ?
C9 C8 H8 121.0 ?
C10 C9 C8 115.6(15) ?
C10 C9 H9 122.2 ?
C8 C9 H9 122.2 ?
C9 C10 C11 124.3(13) ?
C9 C10 H10 117.9 ?
C11 C10 H10 117.9 ?
N2 C11 C10 118.2(11) ?
N2 C11 C12 118.8(10) ?
C10 C11 C12 122.9(11) ?
C11 C12 H12A 109.5 ?
C11 C12 H12B 109.5 ?
H12A C12 H12B 109.5 ?
C11 C12 H12C 109.5 ?
H12A C12 H12C 109.5 ?
H12B C12 H12C 109.5 ?
O3 C13 O2 121.1(11) ?
O3 C13 C14 119.2(11) ?
O2 C13 C14 119.5(9) ?
C18 C14 C13 112.6(9) ?
C18 C14 C15 114.5(9) ?
C13 C14 C15 115.5(9) ?
C18 C14 C17 114.5(9) ?
C13 C14 C17 111.1(9) ?
C15 C14 C17 86.1(8) ?
C16 C15 C14 87.7(9) ?
C16 C15 H15A 114.0 ?
C14 C15 H15A 114.0 ?
C16 C15 H15B 114.0 ?
C14 C15 H15B 114.0 ?
H15A C15 H15B 111.2 ?
O5 C16 C17 116.1(12) ?
O5 C16 C15 113.9(13) ?
C17 C16 C15 91.5(9) ?
O5 C16 H16 111.3 ?
C17 C16 H16 111.3 ?
C15 C16 H16 111.3 ?
C16 C17 C14 87.7(9) ?
C16 C17 H17A 114.0 ?
C14 C17 H17A 114.0 ?
C16 C17 H17B 114.0 ?
C14 C17 H17B 114.0 ?
H17A C17 H17B 111.2 ?
O4 C18 O1 119.6(11) ?
O4 C18 C14 121.4(11) ?
O1 C18 C14 118.9(10) ?

loop_
_geom_bond_atom_site_label_1
_geom_bond_atom_site_label_2
_geom_bond_distance
_geom_bond_publ_flag
Pt1 O1 1.992(8) y
Pt1 O2 2.001(8) y
Pt1 N1 2.005(10) y
Pt1 N2 2.008(9) y
N1 C5 1.364(17) ?
N1 C1 1.40(2) ?
N2 C11 1.338(13) ?
N2 C7 1.368(18) ?
O1 C18 1.306(15) ?
O2 C13 1.307(15) ?
O3 C13 1.248(15) ?
O4 C18 1.207(15) ?
O5 C16 1.495(18) ?
O5 H5 0.8200 ?
C1 C2 1.35(2) ?
C1 H1 0.9300 ?
C2 C3 1.37(3) ?
C2 H2 0.9300 ?
C3 C4 1.29(3) ?
C3 H3 0.9300 ?
C4 C5 1.44(2) ?
C4 H4 0.9300 ?
C5 C6 1.45(2) ?
C6 H6A 0.9600 ?
C6 H6B 0.9600 ?
C6 H6C 0.9600 ?
C7 C8 1.33(2) ?
C7 H7 0.9300 ?
C8 C9 1.46(2) ?
C8 H8 0.9300 ?
C9 C10 1.34(2) ?
C9 H9 0.9300 ?
C10 C11 1.422(18) ?
C10 H10 0.9300 ?
C11 C12 1.548(19) ?
C12 H12A 0.9600 ?
C12 H12B 0.9600 ?
C12 H12C 0.9600 ?
C13 C14 1.515(15) ?
C14 C18 1.513(15) ?
C14 C15 1.577(14) ?
C14 C17 1.593(14) ?
C15 C16 1.52(2) ?
C15 H15A 0.9700 ?
C15 H15B 0.9700 ?
C16 C17 1.502(18) ?
C16 H16 0.9800 ?
C17 H17A 0.9700 ?
C17 H17B 0.9700 ?

loop_
_geom_hbond_atom_site_label_D
_geom_hbond_atom_site_label_H
_geom_hbond_atom_site_label_A
_geom_hbond_distance_DH
_geom_hbond_distance_HA
_geom_hbond_distance_DA
_geom_hbond_angle_DHA
C15 H15B O3 0.97 2.48 2.826(16) 100.5
C12 H12A O2 0.96 2.58 3.170(16) 119.6
